data_4031100
loop_
_publ_author_name
'Usui, Kazuteru'
'Yamamoto, Kosuke'
'Shimizu, Takashi'
'Okazumi, Mieko'
'Mei, Biao'
'Demizu, Yosuke'
'Kurihara, Masaaki'
'Suemune, Hiroshi'

_publ_section_title
;
 Synthesis and Resolution of Substituted [5]Carbohelicenes.
;
_journal_issue 12
_journal_name_full 'The Journal of organic chemistry'
_journal_page_first 6502
_journal_page_last 6508
_journal_paper_doi 10.1021/acs.joc.5b00759
_journal_volume 80
_journal_year 2015
_chemical_formula_moiety 'C23 H15 Br O'
_chemical_formula_sum 'C23 H15 Br O'
_chemical_formula_weight 387.27
_chemical_melting_point 478.0(10)
_space_group_IT_number 4
_symmetry_cell_setting monoclinic
_symmetry_Int_Tables_number 4
_symmetry_space_group_name_Hall 'P 2yb'
_symmetry_space_group_name_H-M 'P 1 21 1'
_atom_sites_solution_hydrogens geom
_atom_sites_solution_primary direct
_atom_sites_solution_secondary difmap
_cell_angle_alpha 90.0000
_cell_angle_beta 113.207(2)
_cell_angle_gamma 90.0000
_cell_formula_units_Z 2
_cell_length_a 11.158(2)
_cell_length_b 6.2580(11)
_cell_length_c 12.637(3)
_cell_measurement_temperature 93.(2)
_cell_volume 811.0(3)
_computing_cell_refinement Unknown
_computing_data_collection Unknown
_computing_data_reduction Unknown
_computing_molecular_graphics 'CrystalStructure 4.0'
_computing_publication_material 'CrystalStructure 4.0 (Rigaku, 2010)'
_computing_structure_refinement 'SHELXL97 (Sheldrick, 2008)'
_computing_structure_solution 'Il Milione (Burla, et al., 2007)'
_diffrn_ambient_temperature 93.(2)
_diffrn_measured_fraction_theta_full 0.988
_diffrn_measured_fraction_theta_max 0.988
_diffrn_measurement_device_type 'Unknown CCD'
_diffrn_measurement_method \w
_diffrn_radiation_type 'Mo K\a'
_diffrn_radiation_wavelength 0.71069
_diffrn_reflns_av_R_equivalents 0.0463
_diffrn_reflns_limit_h_max 14
_diffrn_reflns_limit_h_min -14
_diffrn_reflns_limit_k_max 8
_diffrn_reflns_limit_k_min -8
_diffrn_reflns_limit_l_max 16
_diffrn_reflns_limit_l_min -16
_diffrn_reflns_number 8011
_diffrn_reflns_theta_full 27.50
_diffrn_reflns_theta_max 27.50
_diffrn_standards_number 0
_exptl_absorpt_coefficient_mu 2.549
_exptl_absorpt_correction_type none
_exptl_crystal_colour yellow
_exptl_crystal_density_diffrn 1.586
_exptl_crystal_density_method 'not measured'
_exptl_crystal_description NONE
_exptl_crystal_F_000 392.00
_exptl_crystal_size_max 0.700
_exptl_crystal_size_mid 0.500
_exptl_crystal_size_min 0.500
_refine_diff_density_max 0.880
_refine_diff_density_min -0.740
_refine_ls_abs_structure_details 'Flack, H. D. (1983), Acta Cryst. A39, 876-881.  1558 Friedel Pairs'
_refine_ls_abs_structure_Flack 0.00000
_refine_ls_extinction_method none
_refine_ls_goodness_of_fit_ref 1.073
_refine_ls_hydrogen_treatment constr
_refine_ls_number_parameters 226
_refine_ls_number_reflns 3569
_refine_ls_number_restraints 1
_refine_ls_R_factor_gt 0.0460
_refine_ls_shift/su_max 0.000
_refine_ls_structure_factor_coef Fsqd
_refine_ls_weighting_details 'w = 1/[\s^2^(Fo^2^)+(0.0730P)^2^+1.0782P] where P=(Fo^2^+2Fc^2^)/3'
_refine_ls_weighting_scheme calc
_refine_ls_wR_factor_ref 0.1278
_reflns_number_gt 3483
_reflns_number_total 3569
_reflns_threshold_expression F^2^>2.0\s(F^2^)
_cod_data_source_file jo5b00759_si_002.cif
_cod_data_source_block 111024yamamoto_1_0mu2
_cod_depositor_comments
;
The following automatic conversions were performed:

'_chemical_melting_point' value '477-479' was changed to '478.0(10)'
- the average value was taken and precision was estimated.

Automatic conversion script
Id: cif_fix_values 3271 2015-04-21 07:52:19Z andrius 

 Adding full bibliography for 4031098--4031100.cif.
;
_cod_database_code 4031100

loop_
_symmetry_equiv_pos_site_id
_symmetry_equiv_pos_as_xyz
1 +X,+Y,+Z
2 -X,1/2+Y,-Z

loop_
_atom_site_label
_atom_site_type_symbol
_atom_site_fract_x
_atom_site_fract_y
_atom_site_fract_z
_atom_site_U_iso_or_equiv
_atom_site_adp_type
_atom_site_occupancy
_atom_site_symmetry_multiplicity
_atom_site_calc_flag
_atom_site_refinement_flags
Br1 Br 0.58490(4) 0.95052(11) 0.18845(5) 0.0319(2) Uani 1.0 2 d .
O1 O 0.1671(5) 1.1745(8) 0.5849(4) 0.0268(9) Uani 1.0 2 d .
C1 C 0.0641(5) 1.4560(13) 0.1915(4) 0.0138(8) Uani 1.0 2 d .
C2 C 0.1958(4) 1.4385(11) 0.1945(4) 0.0136(8) Uani 1.0 2 d .
C3 C 0.3638(5) 0.9635(12) 0.3859(4) 0.0200(10) Uani 1.0 2 d .
C4 C 0.2876(5) 1.2698(9) 0.2510(4) 0.0152(10) Uani 1.0 2 d .
C5 C -0.0023(5) 1.2854(9) 0.2185(4) 0.0144(9) Uani 1.0 2 d .
C6 C 0.4602(6) 1.0303(10) 0.2501(5) 0.0230(12) Uani 1.0 2 d .
C7 C 0.2290(5) 1.2328(8) 0.4242(4) 0.0156(10) Uani 1.0 2 d .
C8 C -0.1949(6) 1.5002(9) 0.1749(4) 0.0215(13) Uani 1.0 2 d .
C9 C 0.3858(5) 1.2211(9) 0.2094(5) 0.0177(10) Uani 1.0 2 d .
C11 C 0.2908(5) 1.1538(9) 0.3524(4) 0.0155(9) Uani 1.0 2 d .
C12 C 0.2308(5) 1.5871(9) 0.1273(4) 0.0161(10) Uani 1.0 2 d .
C14 C 0.4471(6) 0.8996(9) 0.3288(5) 0.0218(12) Uani 1.0 2 d .
C15 C 0.1558(6) 1.7757(9) 0.0848(4) 0.0203(11) Uani 1.0 2 d .
C16 C -0.1282(5) 1.3074(9) 0.2094(4) 0.0179(10) Uani 1.0 2 d .
C17 C -0.1368(6) 1.6656(10) 0.1427(4) 0.0198(11) Uani 1.0 2 d .
C18 C -0.0086(6) 1.6451(9) 0.1472(4) 0.0168(10) Uani 1.0 2 d .
C19 C 0.0900(7) 1.3625(11) 0.5567(5) 0.0284(13) Uani 1.0 2 d .
C20 C 0.2952(6) 0.9182(12) 0.5438(5) 0.0283(14) Uani 1.0 2 d .
C21 C 0.3396(6) 1.5446(10) 0.0976(4) 0.0206(11) Uani 1.0 2 d .
C22 C 0.3620(6) 0.8459(10) 0.4817(5) 0.0262(13) Uani 1.0 2 d .
C23 C 0.4078(6) 1.3630(10) 0.1305(5) 0.0207(11) Uani 1.0 2 d .
C24 C 0.0434(6) 1.8093(9) 0.0982(4) 0.0188(10) Uani 1.0 2 d .
C25 C 0.2284(6) 1.1139(10) 0.5159(4) 0.0213(11) Uani 1.0 2 d .
H5 H 0.0404 1.1557 0.2429 0.0173 Uiso 1.0 2 calc R
H7 H 0.1887 1.3659 0.4090 0.0187 Uiso 1.0 2 calc R
H8 H -0.2783 1.5160 0.1738 0.0258 Uiso 1.0 2 calc R
H14 H 0.4912 0.7698 0.3464 0.0262 Uiso 1.0 2 calc R
H15 H 0.1851 1.8778 0.0471 0.0244 Uiso 1.0 2 calc R
H16 H -0.1698 1.1919 0.2266 0.0215 Uiso 1.0 2 calc R
H17 H -0.1820 1.7930 0.1176 0.0237 Uiso 1.0 2 calc R
H19A H 0.0201 1.3458 0.4826 0.0341 Uiso 1.0 2 calc R
H19B H 0.1431 1.4820 0.5549 0.0341 Uiso 1.0 2 calc R
H19C H 0.0546 1.3871 0.6137 0.0341 Uiso 1.0 2 calc R
H20 H 0.2935 0.8379 0.6051 0.0340 Uiso 1.0 2 calc R
H21 H 0.3634 1.6444 0.0549 0.0247 Uiso 1.0 2 calc R
H22 H 0.4074 0.7176 0.5020 0.0315 Uiso 1.0 2 calc R
H23 H 0.4701 1.3290 0.1015 0.0249 Uiso 1.0 2 calc R
H24 H -0.0005 1.9386 0.0757 0.0226 Uiso 1.0 2 calc R

loop_
_atom_site_aniso_label
_atom_site_aniso_U_11
_atom_site_aniso_U_22
_atom_site_aniso_U_33
_atom_site_aniso_U_12
_atom_site_aniso_U_13
_atom_site_aniso_U_23
Br1 0.0161(3) 0.0313(4) 0.0532(4) -0.0037(3) 0.0188(3) -0.0143(3)
O1 0.032(3) 0.034(3) 0.0147(17) -0.0005(19) 0.0094(16) 0.0041(16)
C1 0.0133(18) 0.018(2) 0.0082(16) -0.004(3) 0.0021(14) -0.0047(19)
C2 0.0117(18) 0.018(3) 0.0088(16) -0.001(3) 0.0014(14) -0.002(2)
C3 0.0129(19) 0.021(3) 0.021(2) -0.004(3) 0.0007(17) -0.002(3)
C4 0.010(3) 0.020(3) 0.012(2) -0.0014(18) 0.0004(17) -0.0029(18)
C5 0.015(3) 0.017(3) 0.0093(19) 0.0013(18) 0.0024(17) 0.0003(17)
C6 0.008(3) 0.026(3) 0.031(3) -0.001(2) 0.004(2) -0.015(3)
C7 0.016(3) 0.015(3) 0.0111(19) -0.0028(18) 0.0006(17) 0.0013(16)
C8 0.014(3) 0.036(4) 0.013(2) 0.004(2) 0.0037(17) -0.0039(19)
C9 0.012(3) 0.020(3) 0.019(3) -0.0040(19) 0.0036(18) -0.0078(18)
C11 0.008(2) 0.017(3) 0.017(2) -0.0042(18) -0.0006(16) -0.0011(18)
C12 0.017(3) 0.024(3) 0.0070(18) -0.008(2) 0.0036(17) -0.0031(17)
C14 0.010(2) 0.019(3) 0.028(3) 0.0017(17) -0.0011(18) -0.0049(18)
C15 0.026(3) 0.022(3) 0.011(2) -0.009(2) 0.0047(19) 0.0006(18)
C16 0.017(3) 0.024(3) 0.014(2) -0.002(2) 0.0070(18) -0.0020(19)
C17 0.023(3) 0.023(3) 0.011(2) 0.010(3) 0.0042(19) -0.0001(18)
C18 0.019(3) 0.021(3) 0.0078(19) 0.0020(19) 0.0019(17) -0.0031(17)
C19 0.037(4) 0.033(3) 0.018(3) 0.001(3) 0.014(3) 0.002(2)
C20 0.026(3) 0.031(4) 0.020(3) -0.002(3) -0.001(2) 0.013(3)
C21 0.019(3) 0.031(3) 0.013(2) -0.014(3) 0.0076(19) -0.0048(19)
C22 0.017(3) 0.018(3) 0.030(3) 0.000(3) -0.004(2) 0.007(3)
C23 0.015(3) 0.031(3) 0.018(3) -0.007(2) 0.0090(19) -0.008(2)
C24 0.028(3) 0.015(3) 0.0105(19) 0.004(2) 0.0038(19) 0.0001(17)
C25 0.019(3) 0.027(3) 0.014(2) -0.002(3) 0.0016(19) 0.000(2)

loop_
_atom_type_symbol
_atom_type_description
_atom_type_scat_dispersion_real
_atom_type_scat_dispersion_imag
_atom_type_scat_source
C C 0.0033 0.0016
;
International Tables for Crystallography
(1992, Vol. C, Tables 4.2.6.8 and 6.1.1.4)
;
H H 0.0000 0.0000
;
International Tables for Crystallography
(1992, Vol. C, Table 6.1.1.4)
;
O O 0.0106 0.0060
;
International Tables for Crystallography
(1992, Vol. C, Tables 4.2.6.8 and 6.1.1.4)
;
Br Br -0.2901 2.4595
;
International Tables for Crystallography
(1992, Vol. C, Tables 4.2.6.8 and 6.1.1.4)
;

loop_
_geom_angle_atom_site_label_1
_geom_angle_atom_site_label_2
_geom_angle_atom_site_label_3
_geom_angle
_geom_angle_publ_flag
C19 O1 C25 118.7(5) yes
C2 C1 C5 123.7(6) yes
C2 C1 C18 119.1(6) yes
C5 C1 C18 116.9(5) yes
C1 C2 C4 125.2(6) yes
C1 C2 C12 116.7(5) yes
C4 C2 C12 117.8(5) yes
C11 C3 C14 119.7(6) yes
C11 C3 C22 119.4(6) yes
C14 C3 C22 120.7(6) yes
C2 C4 C9 118.2(5) yes
C2 C4 C11 124.2(5) yes
C9 C4 C11 117.5(5) yes
C1 C5 C16 121.4(5) yes
Br1 C6 C9 119.0(5) yes
Br1 C6 C14 116.9(5) yes
C9 C6 C14 124.0(7) yes
C11 C7 C25 120.7(5) yes
C16 C8 C17 119.4(6) yes
C4 C9 C6 118.0(6) yes
C4 C9 C23 119.6(5) yes
C6 C9 C23 122.4(6) yes
C3 C11 C4 119.6(6) yes
C3 C11 C7 117.9(5) yes
C4 C11 C7 122.3(5) yes
C2 C12 C15 120.7(6) yes
C2 C12 C21 119.9(5) yes
C15 C12 C21 119.3(6) yes
C3 C14 C6 118.9(6) yes
C12 C15 C24 121.4(6) yes
C5 C16 C8 121.1(6) yes
C8 C17 C18 120.7(6) yes
C1 C18 C17 120.2(6) yes
C1 C18 C24 120.1(6) yes
C17 C18 C24 119.5(5) yes
C22 C20 C25 120.3(6) yes
C12 C21 C23 120.9(6) yes
C3 C22 C20 121.0(6) yes
C9 C23 C21 120.8(6) yes
C15 C24 C18 119.8(5) yes
O1 C25 C7 124.0(6) yes
O1 C25 C20 115.7(6) yes
C7 C25 C20 120.3(6) yes
C1 C5 H5 119.323 no
C16 C5 H5 119.313 no
C11 C7 H7 119.639 no
C25 C7 H7 119.647 no
C16 C8 H8 120.278 no
C17 C8 H8 120.294 no
C3 C14 H14 120.564 no
C6 C14 H14 120.551 no
C12 C15 H15 119.305 no
C24 C15 H15 119.313 no
C5 C16 H16 119.447 no
C8 C16 H16 119.459 no
C8 C17 H17 119.641 no
C18 C17 H17 119.637 no
O1 C19 H19A 109.470 no
O1 C19 H19B 109.472 no
O1 C19 H19C 109.475 no
H19A C19 H19B 109.462 no
H19A C19 H19C 109.470 no
H19B C19 H19C 109.478 no
C22 C20 H20 119.857 no
C25 C20 H20 119.859 no
C12 C21 H21 119.549 no
C23 C21 H21 119.549 no
C3 C22 H22 119.497 no
C20 C22 H22 119.508 no
C9 C23 H23 119.605 no
C21 C23 H23 119.603 no
C15 C24 H24 120.098 no
C18 C24 H24 120.100 no

loop_
_geom_bond_atom_site_label_1
_geom_bond_atom_site_label_2
_geom_bond_distance
_geom_bond_publ_flag
Br1 C6 1.910(7) yes
O1 C19 1.418(8) yes
O1 C25 1.357(9) yes
C1 C2 1.459(7) yes
C1 C5 1.415(9) yes
C1 C18 1.419(9) yes
C2 C4 1.448(8) yes
C2 C12 1.414(8) yes
C3 C11 1.411(9) yes
C3 C14 1.440(9) yes
C3 C22 1.424(9) yes
C4 C9 1.423(9) yes
C4 C11 1.461(8) yes
C5 C16 1.370(8) yes
C6 C9 1.429(8) yes
C6 C14 1.340(9) yes
C7 C11 1.427(9) yes
C7 C25 1.379(8) yes
C8 C16 1.395(8) yes
C8 C17 1.365(9) yes
C9 C23 1.427(9) yes
C12 C15 1.424(8) yes
C12 C21 1.430(10) yes
C15 C24 1.346(10) yes
C17 C18 1.415(9) yes
C18 C24 1.435(9) yes
C20 C22 1.355(11) yes
C20 C25 1.404(9) yes
C21 C23 1.339(9) yes
C5 H5 0.930 no
C7 H7 0.930 no
C8 H8 0.930 no
C14 H14 0.930 no
C15 H15 0.930 no
C16 H16 0.930 no
C17 H17 0.930 no
C19 H19A 0.960 no
C19 H19B 0.960 no
C19 H19C 0.960 no
C20 H20 0.930 no
C21 H21 0.930 no
C22 H22 0.930 no
C23 H23 0.930 no
C24 H24 0.930 no

loop_
_geom_contact_atom_site_label_1
_geom_contact_atom_site_label_2
_geom_contact_distance
_geom_contact_publ_flag
_geom_contact_site_symmetry_2
Br1 C23 3.157(6) no .
O1 C22 3.590(9) no .
C1 C7 3.118(7) no .
C1 C8 2.827(8) no .
C1 C11 3.171(8) no .
C1 C15 2.820(9) no .
C2 C7 3.062(7) no .
C2 C23 2.825(9) no .
C2 C24 2.851(8) no .
C3 C9 2.840(9) no .
C3 C25 2.797(9) no .
C4 C5 3.097(8) no .
C4 C14 2.850(7) no .
C4 C21 2.818(9) no .
C5 C7 2.870(6) no .
C5 C11 3.142(7) no .
C5 C17 2.774(8) no .
C6 C11 2.787(10) no .
C7 C19 2.814(10) no .
C7 C22 2.782(8) no .
C9 C12 2.811(8) no .
C11 C20 2.816(9) no .
C12 C18 2.803(9) no .
C16 C18 2.773(9) no .
Br1 O1 3.550(4) no 2_646
Br1 C21 3.576(6) no 1_545
O1 Br1 3.550(4) no 2_656
O1 C8 3.124(7) no 2_546
O1 C17 3.589(8) no 2_546
O1 C19 3.346(8) no 2_546
C1 C15 3.569(6) no 2_545
C1 C24 3.496(7) no 2_545
C5 C15 3.529(7) no 2_545
C5 C24 3.473(8) no 1_545
C6 C15 3.584(8) no 1_545
C6 C21 3.567(9) no 1_545
C8 O1 3.124(7) no 2_556
C12 C14 3.361(7) no 1_565
C14 C12 3.361(7) no 1_545
C14 C15 3.574(7) no 1_545
C14 C21 3.486(8) no 1_545
C15 C1 3.569(6) no 2_555
C15 C5 3.529(7) no 2_555
C15 C6 3.584(8) no 1_565
C15 C14 3.574(7) no 1_565
C15 C18 3.584(7) no 2_555
C17 O1 3.589(8) no 2_556
C18 C15 3.584(7) no 2_545
C19 O1 3.346(8) no 2_556
C21 Br1 3.576(6) no 1_565
C21 C6 3.567(9) no 1_565
C21 C14 3.486(8) no 1_565
C24 C1 3.496(7) no 2_555
C24 C5 3.473(8) no 1_565
Br1 H14 2.8283 no .
Br1 H23 2.7105 no .
O1 H7 2.6176 no .
O1 H20 2.4913 no .
C1 H7 2.6068 no .
C1 H16 3.2632 no .
C1 H17 3.2923 no .
C1 H24 3.3094 no .
C2 H5 2.7107 no .
C2 H7 2.7805 no .
C2 H15 3.2962 no .
C2 H21 3.2970 no .
C3 H5 3.5486 no .
C3 H7 3.2703 no .
C3 H20 3.2584 no .
C4 H5 2.8112 no .
C4 H7 2.7028 no .
C4 H23 3.2999 no .
C5 H7 2.5588 no .
C5 H8 3.2424 no .
C5 H19A 3.2688 no .
C6 H23 2.6822 no .
C7 H5 2.4720 no .
C7 H19A 2.7986 no .
C7 H19B 2.7068 no .
C7 H20 3.2485 no .
C8 H5 3.2406 no .
C9 H14 3.2790 no .
C9 H21 3.2418 no .
C11 H5 2.5833 no .
C11 H14 3.3041 no .
C11 H22 3.2836 no .
C12 H23 3.2457 no .
C12 H24 3.2551 no .
C14 H22 2.6551 no .
C15 H21 2.6218 no .
C16 H7 3.4591 no .
C16 H17 3.2236 no .
C16 H19A 3.1950 no .
C17 H16 3.2175 no .
C17 H24 2.6397 no .
C18 H5 3.2589 no .
C18 H8 3.2583 no .
C18 H15 3.2470 no .
C19 H7 2.5134 no .
C20 H7 3.2503 no .
C21 H15 2.6192 no .
C22 H14 2.6786 no .
C24 H17 2.6231 no .
C25 H5 3.2658 no .
C25 H19A 2.6296 no .
C25 H19B 2.6129 no .
C25 H19C 3.1784 no .
C25 H22 3.2319 no .
H5 H7 2.4773 no .
H5 H16 2.2828 no .
H5 H19A 3.3438 no .
H7 H19A 2.4075 no .
H7 H19B 2.2192 no .
H7 H19C 3.4633 no .
H8 H16 2.3216 no .
H8 H17 2.2941 no .
H14 H22 2.5103 no .
H15 H21 2.4384 no .
H15 H24 2.2694 no .
H16 H19A 3.2370 no .
H17 H24 2.4616 no .
H20 H22 2.2763 no .
H21 H23 2.2606 no .
Br1 H8 3.1592 no 1_645
Br1 H16 2.9945 no 1_655
Br1 H17 3.2206 no 1_645
Br1 H19B 3.4657 no 2_646
Br1 H20 3.4254 no 2_656
Br1 H21 3.0563 no 1_545
Br1 H21 3.5578 no 2_645
Br1 H23 3.5506 no 2_645
O1 H8 2.9735 no 2_546
O1 H19A 2.8134 no 2_546
O1 H19B 3.4247 no 2_546
O1 H19C 3.2795 no 2_546
C1 H15 3.2331 no 2_545
C1 H24 3.5092 no 1_545
C1 H24 3.1665 no 2_545
C2 H24 3.2473 no 2_545
C3 H22 2.8646 no 2_656
C4 H15 3.4123 no 1_545
C5 H15 3.2191 no 2_545
C5 H19C 3.4678 no 2_546
C5 H24 2.8281 no 1_545
C6 H15 3.2724 no 1_545
C6 H20 3.2622 no 2_656
C6 H21 3.3144 no 1_545
C6 H22 3.1180 no 2_656
C7 H14 3.3275 no 2_656
C7 H22 3.5480 no 1_565
C8 H15 2.9515 no 2_545
C8 H19C 3.4862 no 2_556
C8 H20 3.5187 no 2_556
C8 H21 3.5525 no 2_545
C9 H15 3.1969 no 1_545
C9 H20 3.4957 no 2_656
C9 H22 3.4628 no 2_656
C11 H22 3.1628 no 2_656
C12 H14 3.3277 no 1_565
C12 H17 3.4543 no 2_545
C12 H24 2.9749 no 2_545
C14 H21 3.5861 no 1_545
C14 H22 2.9033 no 2_656
C15 H24 2.9658 no 2_545
C16 H15 3.0795 no 2_545
C16 H17 3.3946 no 1_545
C16 H19C 3.3382 no 2_546
C16 H20 3.5128 no 2_556
C16 H21 3.4893 no 2_545
C16 H24 3.4804 no 1_545
C17 H5 3.5986 no 1_565
C17 H15 2.8758 no 2_545
C17 H16 3.5233 no 1_565
C17 H19C 3.1643 no 2_556
C18 H5 3.3838 no 1_565
C18 H15 2.9825 no 2_545
C18 H19C 3.5925 no 2_556
C18 H24 3.1367 no 2_545
C19 H16 3.2581 no 2_556
C19 H19A 3.4251 no 2_546
C19 H19A 3.2279 no 2_556
C19 H19B 3.3956 no 2_546
C20 H14 3.1369 no 2_656
C20 H19A 3.4299 no 2_546
C20 H19B 3.2465 no 1_545
C21 H14 3.2463 no 1_565
C21 H17 3.0326 no 2_545
C22 H7 3.4938 no 1_545
C22 H14 3.4109 no 2_656
C22 H22 3.4144 no 2_656
C23 H8 3.4608 no 1_655
C23 H14 3.5760 no 1_565
C23 H17 3.1842 no 2_545
C24 H5 2.8449 no 1_565
C24 H24 3.0998 no 2_545
C25 H14 3.0786 no 2_656
C25 H19A 3.2472 no 2_546
C25 H19C 3.2541 no 2_546
H5 C17 3.5986 no 1_545
H5 C18 3.3838 no 1_545
H5 C24 2.8449 no 1_545
H5 H17 3.2745 no 1_545
H5 H19C 2.9575 no 2_546
H5 H24 2.4002 no 1_545
H7 C22 3.4938 no 1_565
H7 H22 3.1493 no 1_565
H8 Br1 3.1592 no 1_465
H8 O1 2.9735 no 2_556
H8 C23 3.4608 no 1_455
H8 H15 3.4510 no 2_545
H8 H20 3.0743 no 2_556
H8 H21 3.5351 no 2_545
H8 H23 2.8396 no 1_455
H14 C7 3.3275 no 2_646
H14 C12 3.3277 no 1_545
H14 C20 3.1369 no 2_646
H14 C21 3.2463 no 1_545
H14 C22 3.4109 no 2_646
H14 C23 3.5760 no 1_545
H14 C25 3.0786 no 2_646
H14 H20 3.5052 no 2_646
H14 H21 3.4754 no 1_545
H14 H22 3.3311 no 2_656
H15 C1 3.2331 no 2_555
H15 C4 3.4123 no 1_565
H15 C5 3.2191 no 2_555
H15 C6 3.2724 no 1_565
H15 C8 2.9515 no 2_555
H15 C9 3.1969 no 1_565
H15 C16 3.0795 no 2_555
H15 C17 2.8758 no 2_555
H15 C18 2.9825 no 2_555
H15 H8 3.4510 no 2_555
H15 H16 3.5887 no 2_555
H15 H17 3.3210 no 2_555
H15 H24 3.4180 no 2_545
H16 Br1 2.9945 no 1_455
H16 C17 3.5233 no 1_545
H16 C19 3.2581 no 2_546
H16 H15 3.5887 no 2_545
H16 H17 2.8282 no 1_545
H16 H19B 2.9644 no 2_546
H16 H19C 2.7053 no 2_546
H16 H20 3.0950 no 2_556
H16 H21 3.3690 no 2_545
H16 H24 3.5435 no 1_545
H17 Br1 3.2206 no 1_465
H17 C12 3.4543 no 2_555
H17 C16 3.3946 no 1_565
H17 C21 3.0326 no 2_555
H17 C23 3.1842 no 2_555
H17 H5 3.2745 no 1_565
H17 H15 3.3210 no 2_545
H17 H16 2.8282 no 1_565
H17 H19C 3.1772 no 2_556
H17 H21 3.1944 no 2_555
H17 H23 3.3220 no 2_555
H19A O1 2.8134 no 2_556
H19A C19 3.2279 no 2_546
H19A C19 3.4251 no 2_556
H19A C20 3.4299 no 2_556
H19A C25 3.2472 no 2_556
H19A H19A 3.2157 no 2_546
H19A H19A 3.2157 no 2_556
H19A H19B 2.8354 no 2_546
H19A H19C 3.1007 no 2_546
H19A H19C 3.5848 no 2_556
H19A H20 3.2277 no 2_556
H19B Br1 3.4657 no 2_656
H19B O1 3.4247 no 2_556
H19B C19 3.3956 no 2_556
H19B C20 3.2465 no 1_565
H19B H16 2.9644 no 2_556
H19B H19A 2.8354 no 2_556
H19B H19C 3.4821 no 2_556
H19B H20 2.7097 no 1_565
H19B H22 3.5872 no 1_565
H19C O1 3.2795 no 2_556
H19C C5 3.4678 no 2_556
H19C C8 3.4862 no 2_546
H19C C16 3.3382 no 2_556
H19C C17 3.1643 no 2_546
H19C C18 3.5925 no 2_546
H19C C25 3.2541 no 2_556
H19C H5 2.9575 no 2_556
H19C H16 2.7053 no 2_556
H19C H17 3.1772 no 2_546
H19C H19A 3.5848 no 2_546
H19C H19A 3.1007 no 2_556
H19C H19B 3.4821 no 2_546
H20 Br1 3.4254 no 2_646
H20 C6 3.2622 no 2_646
H20 C8 3.5187 no 2_546
H20 C9 3.4957 no 2_646
H20 C16 3.5128 no 2_546
H20 H8 3.0743 no 2_546
H20 H14 3.5052 no 2_656
H20 H16 3.0950 no 2_546
H20 H19A 3.2277 no 2_546
H20 H19B 2.7097 no 1_545
H21 Br1 3.0563 no 1_565
H21 Br1 3.5578 no 2_655
H21 C6 3.3144 no 1_565
H21 C8 3.5525 no 2_555
H21 C14 3.5861 no 1_565
H21 C16 3.4893 no 2_555
H21 H8 3.5351 no 2_555
H21 H14 3.4754 no 1_565
H21 H16 3.3690 no 2_555
H21 H17 3.1944 no 2_545
H21 H23 3.4032 no 2_655
H22 C3 2.8646 no 2_646
H22 C6 3.1180 no 2_646
H22 C7 3.5480 no 1_545
H22 C9 3.4628 no 2_646
H22 C11 3.1628 no 2_646
H22 C14 2.9033 no 2_646
H22 C22 3.4144 no 2_646
H22 H7 3.1493 no 1_545
H22 H14 3.3311 no 2_646
H22 H19B 3.5872 no 1_545
H23 Br1 3.5506 no 2_655
H23 H8 2.8396 no 1_655
H23 H17 3.3220 no 2_545
H23 H21 3.4032 no 2_645
H24 C1 3.5092 no 1_565
H24 C1 3.1665 no 2_555
H24 C2 3.2473 no 2_555
H24 C5 2.8281 no 1_565
H24 C12 2.9749 no 2_555
H24 C15 2.9658 no 2_555
H24 C16 3.4804 no 1_565
H24 C18 3.1367 no 2_555
H24 C24 3.0998 no 2_555
H24 H5 2.4002 no 1_565
H24 H15 3.4180 no 2_555
H24 H16 3.5435 no 1_565

loop_
_geom_torsion_atom_site_label_1
_geom_torsion_atom_site_label_2
_geom_torsion_atom_site_label_3
_geom_torsion_atom_site_label_4
_geom_torsion
_geom_torsion_publ_flag
C19 O1 C25 C7 5.2(8) no
C19 O1 C25 C20 -175.5(4) no
C2 C1 C5 C16 -177.1(4) no
C5 C1 C2 C4 -16.1(7) no
C5 C1 C2 C12 157.3(4) no
C2 C1 C18 C17 179.6(4) no
C2 C1 C18 C24 4.7(7) no
C18 C1 C2 C4 171.2(4) no
C18 C1 C2 C12 -15.4(7) no
C5 C1 C18 C17 6.4(7) no
C5 C1 C18 C24 -168.5(4) no
C18 C1 C5 C16 -4.2(7) no
C1 C2 C4 C9 154.3(5) no
C1 C2 C4 C11 -29.5(7) no
C1 C2 C12 C15 16.3(7) no
C1 C2 C12 C21 -161.3(4) no
C4 C2 C12 C15 -169.8(4) no
C4 C2 C12 C21 12.6(6) no
C12 C2 C4 C9 -19.1(7) no
C12 C2 C4 C11 157.2(4) no
C11 C3 C14 C6 4.4(7) no
C14 C3 C11 C4 7.7(7) no
C14 C3 C11 C7 -168.4(4) no
C11 C3 C22 C20 -2.5(8) no
C22 C3 C11 C4 -177.2(4) no
C22 C3 C11 C7 6.6(7) no
C14 C3 C22 C20 172.5(5) no
C22 C3 C14 C6 -170.6(5) no
C2 C4 C9 C6 -168.4(4) no
C2 C4 C9 C23 12.2(7) no
C2 C4 C11 C3 166.3(4) no
C2 C4 C11 C7 -17.7(7) no
C9 C4 C11 C3 -17.4(6) no
C9 C4 C11 C7 158.6(4) no
C11 C4 C9 C6 15.0(6) no
C11 C4 C9 C23 -164.4(4) no
C1 C5 C16 C8 -1.0(7) no
Br1 C6 C9 C4 175.9(3) no
Br1 C6 C9 C23 -4.7(6) no
Br1 C6 C14 C3 174.0(3) no
C9 C6 C14 C3 -6.9(8) no
C14 C6 C9 C4 -3.1(8) no
C14 C6 C9 C23 176.2(5) no
C11 C7 C25 O1 -177.1(4) no
C11 C7 C25 C20 3.6(7) no
C25 C7 C11 C3 -7.3(7) no
C25 C7 C11 C4 176.7(4) no
C16 C8 C17 C18 -1.8(7) no
C17 C8 C16 C5 4.1(7) no
C4 C9 C23 C21 2.0(7) no
C6 C9 C23 C21 -177.4(4) no
C2 C12 C15 C24 -6.1(7) no
C2 C12 C21 C23 1.5(7) no
C15 C12 C21 C23 -176.2(4) no
C21 C12 C15 C24 171.5(4) no
C12 C15 C24 C18 -5.4(7) no
C8 C17 C18 C1 -3.6(7) no
C8 C17 C18 C24 171.4(4) no
C1 C18 C24 C15 5.9(7) no
C17 C18 C24 C15 -169.0(4) no
C22 C20 C25 O1 -178.5(5) no
C22 C20 C25 C7 0.8(8) no
C25 C20 C22 C3 -1.4(8) no
C12 C21 C23 C9 -9.0(7) no
